data_2210643
loop_
_publ_author_name
'Xiao-Lin Zhang'
'Ren-Yun Kuang'
'Qian-Yong Cao'
'Lai-Tao Luo'

_publ_section_title
;
 [2-(Diphenylphosphino)phenyliminomethyl]ferrocene
;
_journal_coeditor_code HG2079
_journal_issue 10
_journal_name_full 'Acta Crystallographica Section E'
_journal_page_first m2491
_journal_page_last m2492
_journal_paper_doi 10.1107/S1600536806035082
_journal_volume 62
_journal_year 2006
_chemical_formula_iupac '[Fe (C5 H5) (C24 H19 N P)]'
_chemical_formula_moiety 'C29 H24 Fe N P'
_chemical_formula_sum 'C29 H24 Fe N P'
_chemical_formula_weight 473.31
_chemical_name_systematic
;
[2-(Diphenylphosphino)phenyliminomethyl]ferrocene
;
_space_group_IT_number 61
_symmetry_cell_setting orthorhombic
_symmetry_space_group_name_Hall '-P 2ac 2ab'
_symmetry_space_group_name_H-M 'P b c a'
_atom_sites_solution_hydrogens geom
_atom_sites_solution_primary direct
_atom_sites_solution_secondary difmap
_audit_creation_method SHELXL-97
_cell_angle_alpha 90.00
_cell_angle_beta 90.00
_cell_angle_gamma 90.00
_cell_formula_units_Z 8
_cell_length_a 13.902(3)
_cell_length_b 9.3370(19)
_cell_length_c 35.815(7)
_cell_measurement_reflns_used 25
_cell_measurement_temperature 293(2)
_cell_measurement_theta_max 12
_cell_measurement_theta_min 9
_cell_volume 4648.9(17)
_computing_cell_refinement 'CAD-4 Software'
_computing_data_collection 'CAD-4 Software (Enraf--Nonius, 1989)'
_computing_data_reduction 'XCAD4 (Harms & Wocadlo, 1995)'
_computing_molecular_graphics 'SHELXTL (Bruker, 1998)'
_computing_publication_material SHELXTL
_computing_structure_refinement 'SHELXL97 (Sheldrick, 1997)'
_computing_structure_solution 'SHELXS97 (Sheldrick, 1997)'
_diffrn_ambient_temperature 293(2)
_diffrn_measured_fraction_theta_full 0.998
_diffrn_measured_fraction_theta_max 0.998
_diffrn_measurement_device_type 'Enraf--Nonius CAD-4'
_diffrn_measurement_method \w/2\q
_diffrn_radiation_monochromator graphite
_diffrn_radiation_source 'fine-focus sealed tube'
_diffrn_radiation_type MoK\a
_diffrn_radiation_wavelength 0.71073
_diffrn_reflns_av_sigmaI/netI 0.1286
_diffrn_reflns_limit_h_max 17
_diffrn_reflns_limit_h_min 0
_diffrn_reflns_limit_k_max 11
_diffrn_reflns_limit_k_min 0
_diffrn_reflns_limit_l_max 44
_diffrn_reflns_limit_l_min 0
_diffrn_reflns_number 4553
_diffrn_reflns_theta_full 25.98
_diffrn_reflns_theta_max 25.98
_diffrn_reflns_theta_min 1.14
_diffrn_standards_decay_% 0
_diffrn_standards_interval_count 200
_diffrn_standards_interval_time 2h
_diffrn_standards_number 3
_exptl_absorpt_coefficient_mu 0.734
_exptl_absorpt_correction_T_max 0.9302
_exptl_absorpt_correction_T_min 0.7577
_exptl_absorpt_correction_type multi-scan
_exptl_absorpt_process_details '(SADABS; Sheldrick, 1996)'
_exptl_crystal_colour red
_exptl_crystal_density_diffrn 1.353
_exptl_crystal_density_method 'not measured'
_exptl_crystal_description needle
_exptl_crystal_F_000 1968
_exptl_crystal_size_max 0.40
_exptl_crystal_size_mid 0.20
_exptl_crystal_size_min 0.10
_refine_diff_density_max 0.266
_refine_diff_density_min -0.306
_refine_ls_extinction_method none
_refine_ls_goodness_of_fit_ref 0.948
_refine_ls_hydrogen_treatment constr
_refine_ls_matrix_type full
_refine_ls_number_parameters 289
_refine_ls_number_reflns 4553
_refine_ls_number_restraints 48
_refine_ls_restrained_S_all 0.958
_refine_ls_R_factor_all 0.1725
_refine_ls_R_factor_gt 0.0789
_refine_ls_shift/su_max 0.000
_refine_ls_shift/su_mean 0.000
_refine_ls_structure_factor_coef Fsqd
_refine_ls_weighting_details 'calc w=1/[\s^2^(Fo^2^)+(0.05P)^2^+4.5P] where P=(Fo^2^+2Fc^2^)/3'
_refine_ls_weighting_scheme calc
_refine_ls_wR_factor_gt 0.1569
_refine_ls_wR_factor_ref 0.1919
_reflns_number_gt 1939
_reflns_number_total 4553
_reflns_threshold_expression I>2\s(I)
_cod_data_source_file hg2079.cif
_cod_data_source_block I
_cod_original_cell_volume 4648.9(16)
_cod_database_code 2210643
_cod_database_fobs_code 2210643

loop_
_symmetry_equiv_pos_as_xyz
'x, y, z'
'-x+1/2, -y, z+1/2'
'-x, y+1/2, -z+1/2'
'x+1/2, -y+1/2, -z'
'-x, -y, -z'
'x-1/2, y, -z-1/2'
'x, -y-1/2, z-1/2'
'-x-1/2, y-1/2, z'

loop_
_atom_site_type_symbol
_atom_site_label
_atom_site_fract_x
_atom_site_fract_y
_atom_site_fract_z
_atom_site_U_iso_or_equiv
_atom_site_adp_type
_atom_site_calc_flag
_atom_site_refinement_flags
_atom_site_occupancy
Fe Fe 0.89610(7) 0.14778(10) 0.70454(3) 0.0528(3) Uani d . 1
P P 0.94569(15) 0.6787(2) 0.60791(6) 0.0560(5) Uani d . 1
N N 0.8422(4) 0.4198(6) 0.61883(18) 0.0566(17) Uani d . 1
C C1 1.0059(6) 0.8258(8) 0.5828(2) 0.060(2) Uani d U 1
C C2 1.1000(7) 0.8265(10) 0.5726(3) 0.092(3) Uani d U 1
H H2A 1.1383 0.7472 0.5777 0.110 Uiso calc R 1
C C3 1.1390(8) 0.9420(12) 0.5550(3) 0.123(4) Uani d U 1
H H3A 1.2041 0.9415 0.5491 0.148 Uiso calc R 1
C C4 1.0836(8) 1.0606(12) 0.5458(3) 0.110(3) Uani d U 1
H H4A 1.1102 1.1377 0.5330 0.132 Uiso calc R 1
C C5 0.9904(8) 1.0609(10) 0.5558(3) 0.095(3) Uani d U 1
H H5A 0.9523 1.1398 0.5502 0.114 Uiso calc R 1
C C6 0.9506(6) 0.9453(8) 0.5744(2) 0.074(2) Uani d U 1
H H6A 0.8862 0.9478 0.5814 0.088 Uiso calc R 1
C C7 1.0488(5) 0.5780(8) 0.6248(2) 0.0520(18) Uani d . 1
C C8 1.0970(7) 0.6280(9) 0.6557(2) 0.077(2) Uani d . 1
H H8A 1.0760 0.7125 0.6667 0.093 Uiso calc R 1
C C9 1.1745(8) 0.5588(11) 0.6708(3) 0.104(4) Uani d . 1
H H9A 1.2044 0.5955 0.6920 0.125 Uiso calc R 1
C C10 1.2075(7) 0.4361(12) 0.6548(3) 0.092(3) Uani d . 1
H H10A 1.2629 0.3925 0.6639 0.110 Uiso calc R 1
C C11 1.1590(6) 0.3765(10) 0.6251(3) 0.086(3) Uani d . 1
H H11A 1.1786 0.2893 0.6151 0.103 Uiso calc R 1
C C12 1.0804(6) 0.4481(9) 0.6102(2) 0.075(3) Uani d . 1
H H12A 1.0480 0.4084 0.5900 0.090 Uiso calc R 1
C C13 0.9008(5) 0.5668(7) 0.5699(2) 0.0537(18) Uani d . 1
C C14 0.8480(5) 0.4475(7) 0.5799(2) 0.0529(19) Uani d . 1
C C15 0.8053(5) 0.3616(9) 0.5526(2) 0.066(2) Uani d . 1
H H15A 0.7705 0.2807 0.5594 0.080 Uiso calc R 1
C C16 0.8148(6) 0.3972(9) 0.5159(2) 0.076(3) Uani d . 1
H H16A 0.7857 0.3403 0.4978 0.091 Uiso calc R 1
C C17 0.8661(6) 0.5144(10) 0.5052(2) 0.073(2) Uani d . 1
H H17A 0.8718 0.5369 0.4800 0.087 Uiso calc R 1
C C18 0.9099(5) 0.6002(8) 0.5318(2) 0.063(2) Uani d . 1
H H18A 0.9452 0.6800 0.5245 0.076 Uiso calc R 1
C C19 0.8202(5) 0.2998(7) 0.6325(2) 0.055(2) Uani d . 1
H H19A 0.8090 0.2234 0.6164 0.066 Uiso calc R 1
C C20 0.8118(5) 0.2767(7) 0.6723(2) 0.0510(19) Uani d . 1
C C21 0.8567(5) 0.3548(7) 0.7014(2) 0.0563(18) Uani d . 1
H H21A 0.9002 0.4366 0.6983 0.068 Uiso calc R 1
C C22 0.8267(5) 0.2984(8) 0.7349(2) 0.060(2) Uani d . 1
H H22A 0.8458 0.3325 0.7597 0.072 Uiso calc R 1
C C23 0.7638(6) 0.1819(8) 0.7275(2) 0.064(2) Uani d . 1
H H23A 0.7324 0.1214 0.7463 0.076 Uiso calc R 1
C C24 0.7572(6) 0.1657(8) 0.6885(2) 0.063(2) Uani d . 1
H H24A 0.7195 0.0934 0.6751 0.076 Uiso calc R 1
C C25 0.9417(7) -0.0519(8) 0.6902(3) 0.086(3) Uani d . 1
H H25A 0.9047 -0.1267 0.6775 0.103 Uiso calc R 1
C C26 1.0014(6) 0.0537(10) 0.6736(3) 0.079(3) Uani d . 1
H H26A 1.0104 0.0668 0.6467 0.095 Uiso calc R 1
C C27 1.0419(6) 0.1384(9) 0.7010(3) 0.081(3) Uani d . 1
H H27A 1.0851 0.2198 0.6968 0.097 Uiso calc R 1
C C28 1.0109(7) 0.0863(9) 0.7362(3) 0.078(3) Uani d . 1
H H28A 1.0288 0.1253 0.7606 0.093 Uiso calc R 1
C C29 0.9507(7) -0.0296(10) 0.7298(3) 0.091(3) Uani d . 1
H H29A 0.9182 -0.0859 0.7491 0.109 Uiso calc R 1

loop_
_atom_site_aniso_label
_atom_site_aniso_U_11
_atom_site_aniso_U_22
_atom_site_aniso_U_33
_atom_site_aniso_U_12
_atom_site_aniso_U_13
_atom_site_aniso_U_23
Fe 0.0537(6) 0.0300(5) 0.0747(7) 0.0024(5) -0.0060(6) 0.0031(6)
P 0.0553(12) 0.0414(10) 0.0715(14) 0.0000(10) 0.0044(11) 0.0033(10)
N 0.058(4) 0.039(3) 0.074(5) -0.006(3) 0.006(3) 0.009(3)
C1 0.057(4) 0.050(4) 0.072(5) -0.004(4) 0.001(4) 0.006(4)
C2 0.073(5) 0.085(5) 0.118(6) 0.001(5) 0.019(5) 0.028(5)
C3 0.096(6) 0.108(6) 0.165(8) -0.014(5) 0.022(6) 0.049(6)
C4 0.112(6) 0.091(6) 0.125(7) -0.015(5) 0.011(6) 0.036(6)
C5 0.105(6) 0.059(5) 0.120(7) 0.000(5) -0.004(6) 0.018(5)
C6 0.070(5) 0.052(4) 0.098(6) 0.004(4) 0.001(4) 0.009(4)
C7 0.056(5) 0.050(4) 0.050(4) -0.006(4) -0.002(4) 0.006(4)
C8 0.089(6) 0.062(5) 0.080(6) -0.001(5) -0.027(5) -0.004(5)
C9 0.131(10) 0.089(8) 0.093(8) 0.001(7) -0.046(7) -0.008(7)
C10 0.067(6) 0.097(8) 0.111(8) 0.006(6) -0.018(6) 0.016(7)
C11 0.070(6) 0.082(7) 0.105(7) 0.025(5) -0.004(6) -0.001(6)
C12 0.072(6) 0.071(6) 0.081(6) 0.010(5) -0.012(5) 0.002(5)
C13 0.051(4) 0.043(4) 0.066(5) 0.003(4) 0.000(4) 0.004(4)
C14 0.045(4) 0.040(4) 0.073(5) 0.006(4) 0.000(4) -0.003(4)
C15 0.052(5) 0.061(5) 0.086(6) -0.008(4) -0.004(4) 0.012(5)
C16 0.087(7) 0.077(6) 0.064(6) 0.004(5) -0.018(5) -0.008(5)
C17 0.070(6) 0.094(7) 0.053(5) -0.003(5) -0.001(4) 0.006(5)
C18 0.053(5) 0.064(5) 0.073(6) -0.003(4) 0.006(4) 0.009(4)
C19 0.052(5) 0.040(4) 0.074(6) -0.002(4) -0.015(4) 0.002(4)
C20 0.052(5) 0.028(4) 0.073(5) 0.005(3) -0.009(4) 0.007(4)
C21 0.061(4) 0.029(3) 0.079(5) -0.002(4) -0.007(4) 0.004(4)
C22 0.068(5) 0.046(4) 0.066(5) 0.010(4) -0.011(4) 0.000(4)
C23 0.059(5) 0.048(4) 0.083(6) 0.002(4) 0.003(5) -0.003(4)
C24 0.056(5) 0.050(4) 0.083(6) -0.001(4) -0.011(4) 0.015(4)
C25 0.071(6) 0.033(4) 0.153(10) 0.011(4) -0.005(6) -0.025(5)
C26 0.071(6) 0.078(6) 0.088(7) 0.009(5) -0.004(5) -0.022(6)
C27 0.056(5) 0.066(5) 0.120(8) 0.000(5) 0.011(6) 0.021(6)
C28 0.078(6) 0.049(5) 0.106(8) 0.013(5) -0.031(6) -0.008(5)
C29 0.094(8) 0.059(6) 0.119(9) 0.040(6) 0.002(7) 0.028(6)

loop_
_atom_type_symbol
_atom_type_description
_atom_type_scat_dispersion_real
_atom_type_scat_dispersion_imag
_atom_type_scat_source
C C 0.0033 0.0016 'International Tables Vol C Tables 4.2.6.8 and 6.1.1.4'
H H 0.0000 0.0000 'International Tables Vol C Tables 4.2.6.8 and 6.1.1.4'
N N 0.0061 0.0033 'International Tables Vol C Tables 4.2.6.8 and 6.1.1.4'
P P 0.1023 0.0942 'International Tables Vol C Tables 4.2.6.8 and 6.1.1.4'
Fe Fe 0.3463 0.8444 'International Tables Vol C Tables 4.2.6.8 and 6.1.1.4'

loop_
_geom_angle_atom_site_label_1
_geom_angle_atom_site_label_2
_geom_angle_atom_site_label_3
_geom_angle
_geom_angle_publ_flag
C21 Fe C24 69.2(3) ?
C21 Fe C22 39.8(3) ?
C24 Fe C22 68.8(3) ?
C21 Fe C27 108.0(3) ?
C24 Fe C27 159.7(4) ?
C22 Fe C27 122.7(4) ?
C21 Fe C29 155.3(4) ?
C24 Fe C29 123.4(4) ?
C22 Fe C29 120.4(4) ?
C27 Fe C29 67.7(4) ?
C21 Fe C25 162.0(4) ?
C24 Fe C25 107.5(4) ?
C22 Fe C25 157.1(4) ?
C27 Fe C25 68.5(4) ?
C29 Fe C25 41.4(3) ?
C21 Fe C26 125.5(4) ?
C24 Fe C26 124.6(4) ?
C22 Fe C26 159.4(4) ?
C27 Fe C26 39.7(3) ?
C29 Fe C26 67.8(4) ?
C25 Fe C26 40.8(3) ?
C21 Fe C20 41.0(3) ?
C24 Fe C20 40.6(3) ?
C22 Fe C20 67.6(3) ?
C27 Fe C20 124.3(3) ?
C29 Fe C20 161.3(4) ?
C25 Fe C20 125.2(4) ?
C26 Fe C20 111.1(3) ?
C21 Fe C28 120.9(3) ?
C24 Fe C28 158.2(4) ?
C22 Fe C28 105.7(3) ?
C27 Fe C28 40.8(3) ?
C29 Fe C28 39.8(3) ?
C25 Fe C28 68.8(4) ?
C26 Fe C28 67.6(4) ?
C20 Fe C28 158.5(3) ?
C21 Fe C23 68.1(3) ?
C24 Fe C23 40.6(3) ?
C22 Fe C23 40.9(3) ?
C27 Fe C23 158.6(4) ?
C29 Fe C23 106.5(4) ?
C25 Fe C23 121.7(4) ?
C26 Fe C23 159.3(4) ?
C20 Fe C23 67.5(3) ?
C28 Fe C23 121.7(4) ?
C7 P C13 102.8(3) yes
C7 P C1 101.0(3) yes
C13 P C1 102.5(3) yes
C19 N C14 123.8(7) ?
C2 C1 C6 118.2(8) ?
C2 C1 P 124.9(7) ?
C6 C1 P 116.9(6) ?
C1 C2 C3 120.7(9) ?
C1 C2 H2A 119.6 ?
C3 C2 H2A 119.6 ?
C2 C3 C4 121.5(10) ?
C2 C3 H3A 119.3 ?
C4 C3 H3A 119.3 ?
C5 C4 C3 118.1(10) ?
C5 C4 H4A 120.9 ?
C3 C4 H4A 120.9 ?
C4 C5 C6 120.9(10) ?
C4 C5 H5A 119.6 ?
C6 C5 H5A 119.6 ?
C5 C6 C1 120.6(9) ?
C5 C6 H6A 119.7 ?
C1 C6 H6A 119.7 ?
C8 C7 C12 116.4(7) ?
C8 C7 P 118.5(6) ?
C12 C7 P 125.0(6) ?
C9 C8 C7 122.9(8) ?
C9 C8 H8A 118.6 ?
C7 C8 H8A 118.6 ?
C10 C9 C8 119.7(9) ?
C10 C9 H9A 120.2 ?
C8 C9 H9A 120.2 ?
C9 C10 C11 120.1(10) ?
C9 C10 H10A 120.0 ?
C11 C10 H10A 120.0 ?
C10 C11 C12 119.1(9) ?
C10 C11 H11A 120.4 ?
C12 C11 H11A 120.4 ?
C11 C12 C7 121.7(8) ?
C11 C12 H12A 119.2 ?
C7 C12 H12A 119.2 ?
C14 C13 C18 118.5(7) ?
C14 C13 P 116.8(6) ?
C18 C13 P 124.5(6) ?
C13 C14 C15 120.6(8) ?
C13 C14 N 115.6(7) ?
C15 C14 N 123.9(7) ?
C16 C15 C14 119.6(8) ?
C16 C15 H15A 120.2 ?
C14 C15 H15A 120.2 ?
C15 C16 C17 121.3(8) ?
C15 C16 H16A 119.4 ?
C17 C16 H16A 119.4 ?
C16 C17 C18 120.0(8) ?
C16 C17 H17A 120.0 ?
C18 C17 H17A 120.0 ?
C17 C18 C13 120.0(7) ?
C17 C18 H18A 120.0 ?
C13 C18 H18A 120.0 ?
N C19 C20 122.3(7) ?
N C19 H19A 118.9 ?
C20 C19 H19A 118.9 ?
C24 C20 C21 108.2(7) ?
C24 C20 C19 124.0(7) ?
C21 C20 C19 127.8(7) ?
C24 C20 Fe 69.0(4) ?
C21 C20 Fe 68.5(4) ?
C19 C20 Fe 126.8(5) ?
C22 C21 C20 108.1(6) ?
C22 C21 Fe 70.5(4) ?
C20 C21 Fe 70.5(4) ?
C22 C21 H21A 126.0 ?
C20 C21 H21A 126.0 ?
Fe C21 H21A 126.0 ?
C21 C22 C23 108.6(7) ?
C21 C22 Fe 69.7(4) ?
C23 C22 Fe 70.2(4) ?
C21 C22 H22A 125.7 ?
C23 C22 H22A 125.7 ?
Fe C22 H22A 125.7 ?
C24 C23 C22 107.8(7) ?
C24 C23 Fe 69.0(5) ?
C22 C23 Fe 68.9(4) ?
C24 C23 H23A 126.1 ?
C22 C23 H23A 126.1 ?
Fe C23 H23A 126.1 ?
C23 C24 C20 107.1(7) ?
C23 C24 Fe 70.4(5) ?
C20 C24 Fe 70.4(4) ?
C23 C24 H24A 126.4 ?
C20 C24 H24A 126.4 ?
Fe C24 H24A 126.4 ?
C26 C25 C29 105.2(8) ?
C26 C25 Fe 69.6(4) ?
C29 C25 Fe 69.2(4) ?
C26 C25 H25A 127.4 ?
C29 C25 H25A 127.4 ?
Fe C25 H25A 127.4 ?
C27 C26 C25 109.8(9) ?
C27 C26 Fe 70.1(5) ?
C25 C26 Fe 69.6(5) ?
C27 C26 H26A 125.1 ?
C25 C26 H26A 125.1 ?
Fe C26 H26A 125.1 ?
C26 C27 C28 108.1(8) ?
C26 C27 Fe 70.3(5) ?
C28 C27 Fe 69.9(5) ?
C26 C27 H27A 125.9 ?
C28 C27 H27A 125.9 ?
Fe C27 H27A 125.9 ?
C29 C28 C27 107.7(9) ?
C29 C28 Fe 69.8(5) ?
C27 C28 Fe 69.4(5) ?
C29 C28 H28A 126.2 ?
C27 C28 H28A 126.2 ?
Fe C28 H28A 126.2 ?
C28 C29 C25 109.2(9) ?
C28 C29 Fe 70.3(5) ?
C25 C29 Fe 69.4(5) ?
C28 C29 H29A 125.4 ?
C25 C29 H29A 125.4 ?
Fe C29 H29A 125.4 ?

loop_
_geom_bond_atom_site_label_1
_geom_bond_atom_site_label_2
_geom_bond_distance
_geom_bond_publ_flag
Fe C21 2.012(7) yes
Fe C24 2.021(8) yes
Fe C22 2.022(7) yes
Fe C27 2.033(8) yes
Fe C29 2.033(8) yes
Fe C25 2.035(7) yes
Fe C26 2.035(8) yes
Fe C20 2.039(7) yes
Fe C28 2.039(8) yes
Fe C23 2.040(8) yes
P C7 1.818(7) yes
P C13 1.826(7) yes
P C1 1.843(7) yes
N C19 1.260(8) yes
N C14 1.422(9) ?
C1 C2 1.357(10) ?
C1 C6 1.388(10) ?
C2 C3 1.362(12) ?
C2 H2A 0.9300 ?
C3 C4 1.389(13) ?
C3 H3A 0.9300 ?
C4 C5 1.344(12) ?
C4 H4A 0.9300 ?
C5 C6 1.383(11) ?
C5 H5A 0.9300 ?
C6 H6A 0.9300 ?
C7 C8 1.373(9) ?
C7 C12 1.392(10) ?
C8 C9 1.369(11) ?
C8 H8A 0.9300 ?
C9 C10 1.362(12) ?
C9 H9A 0.9300 ?
C10 C11 1.378(11) ?
C10 H10A 0.9300 ?
C11 C12 1.386(10) ?
C11 H11A 0.9300 ?
C12 H12A 0.9300 ?
C13 C14 1.381(9) ?
C13 C18 1.403(10) ?
C14 C15 1.397(10) ?
C15 C16 1.360(10) ?
C15 H15A 0.9300 ?
C16 C17 1.362(10) ?
C16 H16A 0.9300 ?
C17 C18 1.388(10) ?
C17 H17A 0.9300 ?
C18 H18A 0.9300 ?
C19 C20 1.448(10) ?
C19 H19A 0.9300 ?
C20 C24 1.409(9) ?
C20 C21 1.418(9) ?
C21 C22 1.374(9) ?
C21 H21A 0.9800 ?
C22 C23 1.420(9) ?
C22 H22A 0.9800 ?
C23 C24 1.409(10) ?
C23 H23A 0.9800 ?
C24 H24A 0.9800 ?
C25 C26 1.419(11) ?
C25 C29 1.438(12) ?
C25 H25A 0.9800 ?
C26 C27 1.380(11) ?
C26 H26A 0.9800 ?
C27 C28 1.418(11) ?
C27 H27A 0.9800 ?
C28 C29 1.387(11) ?
C28 H28A 0.9800 ?
C29 H29A 0.9800 ?

loop_
_geom_torsion_atom_site_label_1
_geom_torsion_atom_site_label_2
_geom_torsion_atom_site_label_3
_geom_torsion_atom_site_label_4
_geom_torsion
C7 P C1 C2 15.4(9)
C13 P C1 C2 -90.6(8)
C7 P C1 C6 -163.2(6)
C13 P C1 C6 90.8(7)
C6 C1 C2 C3 0.5(15)
P C1 C2 C3 -178.1(8)
C1 C2 C3 C4 -2.1(18)
C2 C3 C4 C5 2.3(19)
C3 C4 C5 C6 -0.9(17)
C4 C5 C6 C1 -0.7(16)
C2 C1 C6 C5 0.9(13)
P C1 C6 C5 179.6(7)
C13 P C7 C8 -175.8(6)
C1 P C7 C8 78.5(7)
C13 P C7 C12 0.4(7)
C1 P C7 C12 -105.4(7)
C12 C7 C8 C9 2.6(13)
P C7 C8 C9 179.1(8)
C7 C8 C9 C10 1.0(16)
C8 C9 C10 C11 -4.6(16)
C9 C10 C11 C12 4.4(15)
C10 C11 C12 C7 -0.6(14)
C8 C7 C12 C11 -2.7(12)
P C7 C12 C11 -179.0(7)
C7 P C13 C14 77.8(6)
C1 P C13 C14 -177.7(6)
C7 P C13 C18 -107.5(7)
C1 P C13 C18 -3.0(7)
C18 C13 C14 C15 0.4(11)
P C13 C14 C15 175.5(6)
C18 C13 C14 N 179.8(6)
P C13 C14 N -5.2(9)
C19 N C14 C13 -160.5(7)
C19 N C14 C15 18.8(12)
C13 C14 C15 C16 -0.9(12)
N C14 C15 C16 179.9(7)
C14 C15 C16 C17 0.6(13)
C15 C16 C17 C18 0.0(13)
C16 C17 C18 C13 -0.4(13)
C14 C13 C18 C17 0.2(11)
P C13 C18 C17 -174.4(6)
C14 N C19 C20 -177.9(6)
N C19 C20 C24 157.1(7)
N C19 C20 C21 -24.9(12)
N C19 C20 Fe -114.9(7)
C21 Fe C20 C24 -120.7(7)
C22 Fe C20 C24 -83.1(5)
C27 Fe C20 C24 161.6(5)
C29 Fe C20 C24 36.1(13)
C25 Fe C20 C24 75.1(6)
C26 Fe C20 C24 119.0(5)
C28 Fe C20 C24 -158.9(9)
C23 Fe C20 C24 -38.7(4)
C24 Fe C20 C21 120.7(7)
C22 Fe C20 C21 37.6(4)
C27 Fe C20 C21 -77.6(6)
C29 Fe C20 C21 156.8(11)
C25 Fe C20 C21 -164.2(5)
C26 Fe C20 C21 -120.3(5)
C28 Fe C20 C21 -38.1(11)
C23 Fe C20 C21 82.0(5)
C21 Fe C20 C19 121.9(8)
C24 Fe C20 C19 -117.4(8)
C22 Fe C20 C19 159.4(7)
C27 Fe C20 C19 44.2(8)
C29 Fe C20 C19 -81.3(13)
C25 Fe C20 C19 -42.3(8)
C26 Fe C20 C19 1.6(7)
C28 Fe C20 C19 83.7(12)
C23 Fe C20 C19 -156.1(7)
C24 C20 C21 C22 -3.2(8)
C19 C20 C21 C22 178.6(7)
Fe C20 C21 C22 -60.8(5)
C24 C20 C21 Fe 57.7(5)
C19 C20 C21 Fe -120.6(7)
C24 Fe C21 C22 81.5(5)
C27 Fe C21 C22 -119.8(5)
C29 Fe C21 C22 -44.1(10)
C25 Fe C21 C22 164.4(10)
C26 Fe C21 C22 -160.1(5)
C20 Fe C21 C22 118.3(6)
C28 Fe C21 C22 -77.0(6)
C23 Fe C21 C22 37.8(4)
C24 Fe C21 C20 -36.8(4)
C22 Fe C21 C20 -118.3(6)
C27 Fe C21 C20 121.9(5)
C29 Fe C21 C20 -162.4(8)
C25 Fe C21 C20 46.1(13)
C26 Fe C21 C20 81.6(5)
C28 Fe C21 C20 164.7(5)
C23 Fe C21 C20 -80.5(5)
C20 C21 C22 C23 1.2(8)
Fe C21 C22 C23 -59.6(5)
C20 C21 C22 Fe 60.8(5)
C24 Fe C22 C21 -82.5(5)
C27 Fe C22 C21 78.7(6)
C29 Fe C22 C21 160.3(5)
C25 Fe C22 C21 -167.6(8)
C26 Fe C22 C21 52.0(11)
C20 Fe C22 C21 -38.6(4)
C28 Fe C22 C21 119.7(5)
C23 Fe C22 C21 -119.7(7)
C21 Fe C22 C23 119.7(7)
C24 Fe C22 C23 37.2(4)
C27 Fe C22 C23 -161.6(5)
C29 Fe C22 C23 -80.0(6)
C25 Fe C22 C23 -47.9(10)
C26 Fe C22 C23 171.6(9)
C20 Fe C22 C23 81.1(5)
C28 Fe C22 C23 -120.6(5)
C21 C22 C23 C24 1.2(9)
Fe C22 C23 C24 -58.1(5)
C21 C22 C23 Fe 59.3(5)
C21 Fe C23 C24 83.2(5)
C22 Fe C23 C24 120.0(7)
C27 Fe C23 C24 166.7(8)
C29 Fe C23 C24 -122.4(5)
C25 Fe C23 C24 -79.8(6)
C26 Fe C23 C24 -51.7(12)
C20 Fe C23 C24 38.8(4)
C28 Fe C23 C24 -163.1(5)
C21 Fe C23 C22 -36.8(4)
C24 Fe C23 C22 -120.0(7)
C27 Fe C23 C22 46.7(11)
C29 Fe C23 C22 117.6(5)
C25 Fe C23 C22 160.2(5)
C26 Fe C23 C22 -171.7(9)
C20 Fe C23 C22 -81.2(5)
C28 Fe C23 C22 76.9(5)
C22 C23 C24 C20 -3.1(9)
Fe C23 C24 C20 -61.1(5)
C22 C23 C24 Fe 58.1(5)
C21 C20 C24 C23 3.8(8)
C19 C20 C24 C23 -177.8(7)
Fe C20 C24 C23 61.2(5)
C21 C20 C24 Fe -57.3(5)
C19 C20 C24 Fe 121.0(7)
C21 Fe C24 C23 -80.2(5)
C22 Fe C24 C23 -37.5(4)
C27 Fe C24 C23 -166.0(9)
C29 Fe C24 C23 75.8(6)
C25 Fe C24 C23 118.6(5)
C26 Fe C24 C23 160.3(5)
C20 Fe C24 C23 -117.3(7)
C28 Fe C24 C23 41.9(11)
C21 Fe C24 C20 37.1(4)
C22 Fe C24 C20 79.9(5)
C27 Fe C24 C20 -48.7(11)
C29 Fe C24 C20 -166.9(5)
C25 Fe C24 C20 -124.1(5)
C26 Fe C24 C20 -82.4(6)
C28 Fe C24 C20 159.2(8)
C23 Fe C24 C20 117.3(7)
C21 Fe C25 C26 46.4(14)
C24 Fe C25 C26 123.0(6)
C22 Fe C25 C26 -160.0(8)
C27 Fe C25 C26 -35.9(5)
C29 Fe C25 C26 -116.1(8)
C20 Fe C25 C26 81.7(6)
C28 Fe C25 C26 -79.8(6)
C23 Fe C25 C26 165.2(5)
C21 Fe C25 C29 162.5(10)
C24 Fe C25 C29 -120.9(6)
C22 Fe C25 C29 -43.9(12)
C27 Fe C25 C29 80.2(6)
C26 Fe C25 C29 116.1(9)
C20 Fe C25 C29 -162.2(6)
C28 Fe C25 C29 36.3(6)
C23 Fe C25 C29 -78.7(7)
C29 C25 C26 C27 -1.9(10)
Fe C25 C26 C27 58.6(6)
C29 C25 C26 Fe -60.5(6)
C21 Fe C26 C27 74.7(7)
C24 Fe C26 C27 162.5(5)
C22 Fe C26 C27 36.4(13)
C29 Fe C26 C27 -81.4(6)
C25 Fe C26 C27 -121.3(8)
C20 Fe C26 C27 118.7(6)
C28 Fe C26 C27 -38.2(5)
C23 Fe C26 C27 -159.2(9)
C21 Fe C26 C25 -164.0(6)
C24 Fe C26 C25 -76.2(7)
C22 Fe C26 C25 157.7(9)
C27 Fe C26 C25 121.3(8)
C29 Fe C26 C25 39.9(6)
C20 Fe C26 C25 -120.0(6)
C28 Fe C26 C25 83.1(6)
C23 Fe C26 C25 -37.9(13)
C25 C26 C27 C28 1.6(10)
Fe C26 C27 C28 59.9(6)
C25 C26 C27 Fe -58.3(6)
C21 Fe C27 C26 -124.3(6)
C24 Fe C27 C26 -45.7(12)
C22 Fe C27 C26 -165.6(5)
C29 Fe C27 C26 81.6(6)
C25 Fe C27 C26 36.8(6)
C20 Fe C27 C26 -82.0(6)
C28 Fe C27 C26 118.9(8)
C23 Fe C27 C26 159.9(8)
C21 Fe C27 C28 116.8(5)
C24 Fe C27 C28 -164.6(8)
C22 Fe C27 C28 75.5(6)
C29 Fe C27 C28 -37.3(5)
C25 Fe C27 C28 -82.1(5)
C26 Fe C27 C28 -118.9(8)
C20 Fe C27 C28 159.1(5)
C23 Fe C27 C28 41.0(11)
C26 C27 C28 C29 -0.6(10)
Fe C27 C28 C29 59.5(6)
C26 C27 C28 Fe -60.1(6)
C21 Fe C28 C29 159.3(6)
C24 Fe C28 C29 46.7(12)
C22 Fe C28 C29 118.9(6)
C27 Fe C28 C29 -119.0(8)
C25 Fe C28 C29 -37.7(6)
C26 Fe C28 C29 -81.8(6)
C20 Fe C28 C29 -172.6(8)
C23 Fe C28 C29 77.4(7)
C21 Fe C28 C27 -81.8(6)
C24 Fe C28 C27 165.6(8)
C22 Fe C28 C27 -122.2(5)
C29 Fe C28 C27 119.0(8)
C25 Fe C28 C27 81.3(6)
C26 Fe C28 C27 37.2(5)
C20 Fe C28 C27 -53.6(11)
C23 Fe C28 C27 -163.7(5)
C27 C28 C29 C25 -0.6(10)
Fe C28 C29 C25 58.6(6)
C27 C28 C29 Fe -59.3(6)
C26 C25 C29 C28 1.5(10)
Fe C25 C29 C28 -59.2(6)
C26 C25 C29 Fe 60.7(6)
C21 Fe C29 C28 -46.6(11)
C24 Fe C29 C28 -161.1(6)
C22 Fe C29 C28 -77.7(7)
C27 Fe C29 C28 38.1(6)
C25 Fe C29 C28 120.5(9)
C26 Fe C29 C28 81.1(6)
C20 Fe C29 C28 171.5(9)
C23 Fe C29 C28 -120.0(6)
C21 Fe C29 C25 -167.1(7)
C24 Fe C29 C25 78.4(7)
C22 Fe C29 C25 161.8(5)
C27 Fe C29 C25 -82.3(6)
C26 Fe C29 C25 -39.3(5)
C20 Fe C29 C25 51.0(14)
C28 Fe C29 C25 -120.5(9)
C23 Fe C29 C25 119.5(6)
